data_4036393
loop_
_publ_author_name
'Ghorai, Manas K.'
'Halder, Sandipan'
'Das, Subhomoy'

_publ_section_title
;
 Domino Michael-Michael and Aldol-Aldol Reactions: Diastereoselective
 Synthesis of Functionalized Cyclohexanone Derivatives Containing
 Quaternary Carbon Center.
;
_journal_issue 19
_journal_name_full 'The Journal of organic chemistry'
_journal_page_first 9700
_journal_page_last 9712
_journal_paper_doi 10.1021/acs.joc.5b01768
_journal_volume 80
_journal_year 2015
_chemical_formula_moiety 'C42 H55 O6'
_chemical_formula_sum 'C42 H55 O6'
_chemical_formula_weight 655.86
_space_group_IT_number 19
_space_group_name_Hall 'P 2ac 2ab'
_space_group_name_H-M_alt 'P 21 21 21'
_symmetry_cell_setting orthorhombic
_symmetry_space_group_name_H-M 'P 21 21 21'
_atom_sites_solution_hydrogens geom
_atom_sites_solution_primary direct
_atom_sites_solution_secondary difmap
_audit_creation_method SHELXL-97
_cell_angle_alpha 90.00
_cell_angle_beta 90.00
_cell_angle_gamma 90.00
_cell_formula_units_Z 4
_cell_length_a 12.5302(11)
_cell_length_b 13.0867(11)
_cell_length_c 22.9933(19)
_cell_measurement_temperature 100(2)
_cell_measurement_theta_max 28.3
_cell_measurement_theta_min 2.3
_cell_volume 3770.4(6)
_computing_cell_refinement 'Bruker SMART'
_computing_data_collection 'Bruker SMART APEX'
_computing_data_reduction 'Bruker SAINT PLUS'
_computing_molecular_graphics 'Ortep-3 for Windows (Farrugia, 1997)'
_computing_publication_material 'WinGX publication routines (Farrugia, 1999)'
_computing_structure_refinement 'SHELXL-97 (Sheldrick, 1997)'
_computing_structure_solution 'SIR97(Altomare, et. al. 1999)'
_diffrn_ambient_temperature 100(2)
_diffrn_measured_fraction_theta_full 0.997
_diffrn_measured_fraction_theta_max 0.997
_diffrn_measurement_device_type 'CCD area detector'
_diffrn_measurement_method 'phi and omega scans'
_diffrn_radiation_monochromator graphite
_diffrn_radiation_source 'fine-focus sealed tube'
_diffrn_radiation_type MoK\a
_diffrn_radiation_wavelength 0.71073
_diffrn_reflns_av_R_equivalents 0.1514
_diffrn_reflns_av_sigmaI/netI 0.2873
_diffrn_reflns_limit_h_max 16
_diffrn_reflns_limit_h_min -16
_diffrn_reflns_limit_k_max 17
_diffrn_reflns_limit_k_min -16
_diffrn_reflns_limit_l_max 23
_diffrn_reflns_limit_l_min -30
_diffrn_reflns_number 26398
_diffrn_reflns_theta_full 28.33
_diffrn_reflns_theta_max 28.33
_diffrn_reflns_theta_min 2.25
_exptl_absorpt_coefficient_mu 0.076
_exptl_absorpt_correction_T_max 0.992
_exptl_absorpt_correction_T_min 0.985
_exptl_absorpt_correction_type empirical
_exptl_absorpt_process_details SADABS
_exptl_crystal_colour white
_exptl_crystal_density_diffrn 1.155
_exptl_crystal_density_method 'not measured'
_exptl_crystal_description Block
_exptl_crystal_F_000 1420
_exptl_crystal_size_max 0.2
_exptl_crystal_size_mid 0.2
_exptl_crystal_size_min 0.1
_refine_diff_density_max 0.263
_refine_diff_density_min -0.309
_refine_diff_density_rms 0.071
_refine_ls_abs_structure_details 'Flack H D (1983), Acta Cryst. A39, 876-881'
_refine_ls_abs_structure_Flack 2.1(16)
_refine_ls_extinction_method none
_refine_ls_goodness_of_fit_ref 0.954
_refine_ls_hydrogen_treatment mixed
_refine_ls_matrix_type full
_refine_ls_number_parameters 440
_refine_ls_number_reflns 9385
_refine_ls_number_restraints 0
_refine_ls_restrained_S_all 0.954
_refine_ls_R_factor_all 0.2321
_refine_ls_R_factor_gt 0.0727
_refine_ls_shift/su_max 0.009
_refine_ls_shift/su_mean 0.001
_refine_ls_structure_factor_coef Fsqd
_refine_ls_weighting_details 'calc w=1/[\s^2^(Fo^2^)+(0.0691P)^2^+0.0000P] where P=(Fo^2^+2Fc^2^)/3'
_refine_ls_weighting_scheme calc
_refine_ls_wR_factor_gt 0.1188
_refine_ls_wR_factor_ref 0.1821
_reflns_number_gt 4056
_reflns_number_total 9385
_reflns_threshold_expression >2sigma(I)
_cod_data_source_file jo5b01768_si_002.cif
_cod_data_source_block Compound22b
_cod_depositor_comments
;
The following automatic conversions were performed:

data item '_symmetry_cell_setting' value 'Orthorhombic' was changed
to 'orthorhombic' in accordance with the
/home/saulius/struct/COD-crude-data/automatic-downloads/DataCite-retrospective/ACS/depositions/lib/dictionaries/cif_core.dic
dictionary named 'cif_core.dic' version 2.4.2 last updated on
2011-04-26.

Automatic conversion script
Id: cif_fix_values 6909 2019-04-08 15:41:33Z antanas 
;
_cod_original_sg_symbol_H-M P212121
_cod_database_code 4036393

loop_
_symmetry_equiv_pos_as_xyz
'x, y, z'
'x+1/2, -y+1/2, -z'
'-x, y+1/2, -z+1/2'
'-x+1/2, -y, z+1/2'

loop_
_atom_site_label
_atom_site_type_symbol
_atom_site_fract_x
_atom_site_fract_y
_atom_site_fract_z
_atom_site_U_iso_or_equiv
_atom_site_adp_type
_atom_site_occupancy
_atom_site_symmetry_multiplicity
_atom_site_calc_flag
_atom_site_refinement_flags
O1 O 0.6322(2) 0.7613(2) 0.13754(11) 0.0195(7) Uani 1 1 d .
O2 O 0.8633(2) 0.64971(19) 0.24001(12) 0.0169(7) Uani 1 1 d .
O3 O 0.8903(2) 0.5247(2) 0.17458(12) 0.0192(7) Uani 1 1 d .
O4 O 0.4659(2) 0.7169(2) 0.11292(12) 0.0265(8) Uani 1 1 d .
O5 O 0.7269(2) 0.43985(19) 0.13026(12) 0.0196(7) Uani 1 1 d .
O6 O 0.4646(2) 0.8230(2) 0.23439(12) 0.0229(7) Uani 1 1 d .
C1 C 0.6559(4) 1.1072(3) 0.0540(2) 0.0359(13) Uani 1 1 d .
H7 H 0.5853 1.1242 0.0670 0.054 Uiso 1 1 calc R
H1 H 0.6720 1.1451 0.0194 0.054 Uiso 1 1 calc R
H8 H 0.7065 1.1241 0.0838 0.054 Uiso 1 1 calc R
C2 C 0.6618(4) 0.9937(3) 0.04113(19) 0.0233(11) Uani 1 1 d .
H9 H 0.6073 0.9772 0.0120 0.028 Uiso 1 1 calc R
C3 C 0.6399(4) 0.9305(3) 0.09546(17) 0.0211(11) Uani 1 1 d .
H6 H 0.6909 0.9485 0.1255 0.025 Uiso 1 1 calc R
H5 H 0.5689 0.9458 0.1099 0.025 Uiso 1 1 calc R
C4 C 0.6482(4) 0.8172(3) 0.08231(17) 0.0229(11) Uani 1 1 d .
H4 H 0.5927 0.7976 0.0544 0.028 Uiso 1 1 calc R
C5 C 0.5381(4) 0.7157(3) 0.14686(18) 0.0190(10) Uani 1 1 d .
C6 C 0.5318(3) 0.6605(3) 0.20641(17) 0.0138(9) Uani 1 1 d .
C7 C 0.6474(3) 0.6523(3) 0.23372(17) 0.0141(9) Uani 1 1 d .
H38 H 0.6816 0.7186 0.2270 0.017 Uiso 1 1 calc R
C8 C 0.7126(3) 0.5739(3) 0.19971(17) 0.0148(10) Uani 1 1 d .
C9 C 0.8287(3) 0.5797(3) 0.20288(18) 0.0162(10) Uani 1 1 d .
C10 C 0.9793(3) 0.6603(3) 0.24774(18) 0.0192(10) Uani 1 1 d .
H48 H 1.0123 0.5924 0.2487 0.023 Uiso 1 1 calc R
C11 C 1.0250(3) 0.7210(3) 0.19729(18) 0.0224(11) Uani 1 1 d .
H47 H 0.9856 0.7844 0.1931 0.027 Uiso 1 1 calc R
H46 H 1.0166 0.6822 0.1616 0.027 Uiso 1 1 calc R
C12 C 1.1422(3) 0.7446(3) 0.20666(17) 0.0187(10) Uani 1 1 d .
H45 H 1.1799 0.6796 0.2115 0.022 Uiso 1 1 calc R
C13 C 1.1900(4) 0.7987(3) 0.15510(19) 0.0300(12) Uani 1 1 d .
H2 H 1.1554 0.8635 0.1499 0.045 Uiso 1 1 calc R
H44 H 1.1803 0.7578 0.1209 0.045 Uiso 1 1 calc R
H43 H 1.2649 0.8092 0.1616 0.045 Uiso 1 1 calc R
C14 C 1.0015(4) 0.5459(4) 0.3654(2) 0.0419(14) Uani 1 1 d .
H3 H 1.0754 0.5562 0.3747 0.063 Uiso 1 1 calc R
H54 H 0.9960 0.5068 0.3301 0.063 Uiso 1 1 calc R
H55 H 0.9672 0.5097 0.3965 0.063 Uiso 1 1 calc R
C15 C 0.9476(4) 0.6487(3) 0.35699(18) 0.0262(12) Uani 1 1 d .
H50 H 0.8726 0.6351 0.3477 0.031 Uiso 1 1 calc R
C16 C 0.9934(3) 0.7122(3) 0.30668(17) 0.0197(10) Uani 1 1 d .
H49 H 0.9525 0.7759 0.3053 0.024 Uiso 1 1 calc R
C17 C 0.7710(4) 0.9652(3) 0.01639(19) 0.0251(11) Uani 1 1 d .
H20 H 0.7831 1.0028 -0.0193 0.030 Uiso 1 1 calc R
H21 H 0.8261 0.9843 0.0439 0.030 Uiso 1 1 calc R
C18 C 0.7784(4) 0.8505(3) 0.00402(18) 0.0280(12) Uani 1 1 d .
H19 H 0.8489 0.8345 -0.0107 0.034 Uiso 1 1 calc R
H18 H 0.7268 0.8323 -0.0257 0.034 Uiso 1 1 calc R
C19 C 0.7570(4) 0.7874(3) 0.05887(18) 0.0222(11) Uani 1 1 d .
H17 H 0.8097 0.8088 0.0879 0.027 Uiso 1 1 calc R
C20 C 0.7716(4) 0.6716(3) 0.05019(19) 0.0288(12) Uani 1 1 d .
H16 H 0.7617 0.6399 0.0884 0.035 Uiso 1 1 calc R
C21 C 0.8856(4) 0.6448(4) 0.0303(2) 0.0397(14) Uani 1 1 d .
H10 H 0.8959 0.5723 0.0327 0.060 Uiso 1 1 calc R
H12 H 0.9363 0.6787 0.0550 0.060 Uiso 1 1 calc R
H11 H 0.8956 0.6668 -0.0091 0.060 Uiso 1 1 calc R
C22 C 0.6886(4) 0.6230(3) 0.0094(2) 0.0378(14) Uani 1 1 d .
H15 H 0.6994 0.6478 -0.0295 0.057 Uiso 1 1 calc R
H14 H 0.6181 0.6408 0.0222 0.057 Uiso 1 1 calc R
H13 H 0.6966 0.5501 0.0099 0.057 Uiso 1 1 calc R
C23 C 0.4867(3) 0.5492(3) 0.20176(17) 0.0148(10) Uani 1 1 d .
H29 H 0.5059 0.5165 0.2386 0.018 Uiso 1 1 calc R
C24 C 0.5506(3) 0.4922(3) 0.15560(17) 0.0175(10) Uani 1 1 d .
H23 H 0.5326 0.4202 0.1572 0.021 Uiso 1 1 calc R
H22 H 0.5307 0.5175 0.1175 0.021 Uiso 1 1 calc R
C25 C 0.6681(4) 0.5042(3) 0.16335(17) 0.0179(11) Uani 1 1 d .
C26 C 0.3684(3) 0.5280(3) 0.19407(17) 0.0146(10) Uani 1 1 d .
C27 C 0.3169(3) 0.4756(3) 0.23820(19) 0.0182(10) Uani 1 1 d .
H28 H 0.3543 0.4598 0.2720 0.022 Uiso 1 1 calc R
C28 C 0.2110(4) 0.4460(3) 0.2334(2) 0.0223(11) Uani 1 1 d .
H27 H 0.1773 0.4122 0.2639 0.027 Uiso 1 1 calc R
C29 C 0.1564(4) 0.4676(3) 0.18265(19) 0.0216(11) Uani 1 1 d .
H26 H 0.0853 0.4482 0.1787 0.026 Uiso 1 1 calc R
C30 C 0.2069(3) 0.5174(3) 0.13809(19) 0.0207(11) Uani 1 1 d .
H25 H 0.1698 0.5314 0.1040 0.025 Uiso 1 1 calc R
C31 C 0.3123(3) 0.5473(3) 0.14308(19) 0.0204(11) Uani 1 1 d .
H24 H 0.3457 0.5804 0.1123 0.024 Uiso 1 1 calc R
C32 C 0.4659(3) 0.7317(3) 0.24524(18) 0.0184(10) Uani 1 1 d .
C33 C 0.4063(3) 0.6885(3) 0.29598(17) 0.0183(10) Uani 1 1 d .
H30 H 0.3993 0.7399 0.3255 0.027 Uiso 1 1 calc R
H31 H 0.4447 0.6311 0.3114 0.027 Uiso 1 1 calc R
H32 H 0.3367 0.6669 0.2836 0.027 Uiso 1 1 calc R
C34 C 0.6497(3) 0.6351(3) 0.29959(17) 0.0151(10) Uani 1 1 d .
C35 C 0.6507(3) 0.5377(3) 0.32429(18) 0.0184(10) Uani 1 1 d .
H37 H 0.6500 0.4804 0.3004 0.022 Uiso 1 1 calc R
C36 C 0.6528(4) 0.5261(3) 0.38346(19) 0.0248(11) Uani 1 1 d .
H36 H 0.6529 0.4609 0.3995 0.030 Uiso 1 1 calc R
C37 C 0.6547(4) 0.6103(3) 0.41946(18) 0.0258(12) Uani 1 1 d .
H35 H 0.6557 0.6020 0.4596 0.031 Uiso 1 1 calc R
C38 C 0.6551(4) 0.7071(3) 0.39537(18) 0.0232(11) Uani 1 1 d .
H34 H 0.6560 0.7643 0.4194 0.028 Uiso 1 1 calc R
C39 C 0.6541(3) 0.7190(3) 0.33601(17) 0.0192(10) Uani 1 1 d .
H33 H 0.6563 0.7843 0.3201 0.023 Uiso 1 1 calc R
C40 C 1.1526(3) 0.8036(3) 0.26277(17) 0.0201(10) Uani 1 1 d .
H40 H 1.1132 0.8672 0.2597 0.024 Uiso 1 1 calc R
H39 H 1.2271 0.8202 0.2694 0.024 Uiso 1 1 calc R
C41 C 1.1100(4) 0.7419(3) 0.31432(19) 0.0239(11) Uani 1 1 d .
H41 H 1.1525 0.6804 0.3188 0.029 Uiso 1 1 calc R
H42 H 1.1175 0.7820 0.3496 0.029 Uiso 1 1 calc R
C42 C 0.9493(4) 0.7087(4) 0.41391(19) 0.0463(15) Uani 1 1 d .
H52 H 0.9114 0.6712 0.4433 0.069 Uiso 1 1 calc R
H53 H 0.9156 0.7738 0.4082 0.069 Uiso 1 1 calc R
H51 H 1.0218 0.7188 0.4261 0.069 Uiso 1 1 calc R

loop_
_atom_site_aniso_label
_atom_site_aniso_U_11
_atom_site_aniso_U_22
_atom_site_aniso_U_33
_atom_site_aniso_U_23
_atom_site_aniso_U_13
_atom_site_aniso_U_12
O1 0.0160(17) 0.0254(17) 0.0171(16) 0.0066(14) -0.0010(14) -0.0024(14)
O2 0.0130(17) 0.0183(16) 0.0193(15) -0.0036(13) -0.0017(14) -0.0024(13)
O3 0.0150(17) 0.0180(16) 0.0247(17) -0.0001(14) 0.0008(14) 0.0042(14)
O4 0.0198(18) 0.0342(19) 0.0256(17) 0.0116(16) -0.0085(16) -0.0069(16)
O5 0.0222(18) 0.0178(16) 0.0187(16) -0.0031(13) 0.0031(15) 0.0041(14)
O6 0.0257(19) 0.0171(17) 0.0259(17) -0.0017(15) 0.0067(16) 0.0035(14)
C1 0.046(4) 0.033(3) 0.029(3) 0.004(2) 0.010(3) 0.004(3)
C2 0.027(3) 0.022(3) 0.021(2) 0.003(2) -0.001(2) -0.003(2)
C3 0.025(3) 0.022(2) 0.017(2) 0.0021(19) 0.006(2) 0.000(2)
C4 0.030(3) 0.026(3) 0.013(2) 0.005(2) 0.000(2) -0.003(2)
C5 0.023(3) 0.012(2) 0.022(2) 0.000(2) -0.002(2) 0.004(2)
C6 0.009(2) 0.014(2) 0.018(2) 0.002(2) 0.001(2) 0.0011(18)
C7 0.015(2) 0.011(2) 0.017(2) 0.0008(18) 0.001(2) -0.0048(19)
C8 0.014(3) 0.015(2) 0.016(2) 0.004(2) 0.000(2) 0.0013(19)
C9 0.017(3) 0.016(2) 0.016(2) 0.009(2) -0.001(2) 0.000(2)
C10 0.010(2) 0.020(2) 0.028(3) -0.001(2) 0.001(2) -0.0023(19)
C11 0.019(3) 0.025(2) 0.023(2) -0.001(2) 0.001(2) 0.000(2)
C12 0.017(3) 0.018(2) 0.021(2) -0.003(2) 0.003(2) -0.004(2)
C13 0.027(3) 0.029(3) 0.034(3) 0.003(2) 0.001(2) -0.004(2)
C14 0.038(3) 0.042(3) 0.046(3) 0.025(3) -0.003(3) -0.001(3)
C15 0.024(3) 0.036(3) 0.019(2) -0.001(2) -0.003(2) -0.003(2)
C16 0.014(2) 0.022(2) 0.023(2) -0.003(2) 0.000(2) -0.001(2)
C17 0.032(3) 0.024(3) 0.020(2) 0.004(2) 0.000(2) -0.009(2)
C18 0.034(3) 0.029(3) 0.020(3) 0.003(2) 0.006(2) 0.000(2)
C19 0.022(3) 0.024(3) 0.021(2) 0.001(2) 0.002(2) -0.002(2)
C20 0.041(3) 0.029(3) 0.017(2) 0.008(2) 0.010(2) 0.007(3)
C21 0.044(4) 0.040(3) 0.035(3) -0.007(3) 0.010(3) 0.021(3)
C22 0.057(4) 0.023(3) 0.034(3) 0.001(2) 0.004(3) 0.002(3)
C23 0.019(3) 0.012(2) 0.013(2) 0.0005(19) 0.002(2) 0.002(2)
C24 0.018(3) 0.016(2) 0.018(2) -0.002(2) -0.004(2) 0.001(2)
C25 0.021(3) 0.016(2) 0.016(2) 0.0057(19) 0.004(2) 0.002(2)
C26 0.015(2) 0.012(2) 0.017(2) -0.0017(19) -0.0012(19) -0.0010(19)
C27 0.022(3) 0.013(2) 0.020(2) 0.001(2) 0.000(2) 0.000(2)
C28 0.020(3) 0.016(2) 0.030(3) 0.001(2) 0.006(2) -0.006(2)
C29 0.017(3) 0.011(2) 0.037(3) -0.007(2) 0.004(2) -0.002(2)
C30 0.017(3) 0.026(3) 0.019(2) -0.002(2) -0.006(2) 0.002(2)
C31 0.020(3) 0.019(2) 0.022(3) -0.003(2) 0.000(2) 0.000(2)
C32 0.016(2) 0.020(3) 0.019(2) 0.001(2) -0.007(2) -0.002(2)
C33 0.013(2) 0.023(3) 0.019(2) -0.004(2) -0.001(2) 0.000(2)
C34 0.013(2) 0.018(2) 0.014(2) -0.0012(19) 0.002(2) 0.000(2)
C35 0.016(2) 0.019(2) 0.021(2) 0.002(2) -0.003(2) 0.000(2)
C36 0.030(3) 0.024(2) 0.021(2) 0.012(2) -0.004(2) 0.003(2)
C37 0.027(3) 0.038(3) 0.012(2) 0.005(2) 0.001(2) 0.002(3)
C38 0.027(3) 0.022(3) 0.021(2) -0.005(2) 0.003(2) 0.004(2)
C39 0.020(3) 0.019(2) 0.019(2) 0.001(2) 0.000(2) 0.001(2)
C40 0.016(2) 0.016(2) 0.029(3) -0.003(2) -0.003(2) -0.007(2)
C41 0.028(3) 0.020(3) 0.024(3) -0.007(2) -0.004(2) -0.003(2)
C42 0.050(4) 0.065(4) 0.024(3) -0.007(3) 0.005(3) -0.013(3)

loop_
_atom_type_symbol
_atom_type_description
_atom_type_scat_dispersion_real
_atom_type_scat_dispersion_imag
_atom_type_scat_source
C C 0.0033 0.0016 'International Tables Vol C Tables 4.2.6.8 and 6.1.1.4'
H H 0.0000 0.0000 'International Tables Vol C Tables 4.2.6.8 and 6.1.1.4'
O O 0.0106 0.0060 'International Tables Vol C Tables 4.2.6.8 and 6.1.1.4'

loop_
_geom_angle_atom_site_label_1
_geom_angle_atom_site_label_2
_geom_angle_atom_site_label_3
_geom_angle
C5 O1 C4 118.5(3)
C9 O2 C10 117.8(3)
C2 C1 H7 109.5
C2 C1 H1 109.5
H7 C1 H1 109.5
C2 C1 H8 109.5
H7 C1 H8 109.5
H1 C1 H8 109.5
C1 C2 C3 111.3(4)
C1 C2 C17 110.9(4)
C3 C2 C17 109.5(4)
C1 C2 H9 108.4
C3 C2 H9 108.4
C17 C2 H9 108.4
C4 C3 C2 110.8(3)
C4 C3 H6 109.5
C2 C3 H6 109.5
C4 C3 H5 109.5
C2 C3 H5 109.5
H6 C3 H5 108.1
O1 C4 C3 107.6(3)
O1 C4 C19 107.5(3)
C3 C4 C19 112.5(4)
O1 C4 H4 109.7
C3 C4 H4 109.7
C19 C4 H4 109.7
O4 C5 O1 123.7(4)
O4 C5 C6 123.1(4)
O1 C5 C6 113.2(4)
C32 C6 C5 105.0(3)
C32 C6 C23 114.3(3)
C5 C6 C23 113.0(3)
C32 C6 C7 107.7(3)
C5 C6 C7 109.6(3)
C23 C6 C7 107.1(3)
C8 C7 C34 113.4(3)
C8 C7 C6 109.4(3)
C34 C7 C6 114.8(3)
C8 C7 H38 106.1
C34 C7 H38 106.1
C6 C7 H38 106.1
C25 C8 C9 118.4(4)
C25 C8 C7 123.1(4)
C9 C8 C7 118.3(4)
O3 C9 O2 122.4(4)
O3 C9 C8 124.4(4)
O2 C9 C8 113.2(4)
O2 C10 C11 109.2(3)
O2 C10 C16 105.3(3)
C11 C10 C16 113.7(3)
O2 C10 H48 109.5
C11 C10 H48 109.5
C16 C10 H48 109.5
C10 C11 C12 111.3(3)
C10 C11 H47 109.4
C12 C11 H47 109.4
C10 C11 H46 109.4
C12 C11 H46 109.4
H47 C11 H46 108.0
C13 C12 C40 113.5(3)
C13 C12 C11 111.7(4)
C40 C12 C11 108.0(3)
C13 C12 H45 107.8
C40 C12 H45 107.8
C11 C12 H45 107.8
C12 C13 H2 109.5
C12 C13 H44 109.5
H2 C13 H44 109.5
C12 C13 H43 109.5
H2 C13 H43 109.5
H44 C13 H43 109.5
C15 C14 H3 109.5
C15 C14 H54 109.5
H3 C14 H54 109.5
C15 C14 H55 109.5
H3 C14 H55 109.5
H54 C14 H55 109.5
C14 C15 C42 110.0(4)
C14 C15 C16 114.1(4)
C42 C15 C16 111.3(4)
C14 C15 H50 107.0
C42 C15 H50 107.0
C16 C15 H50 107.0
C41 C16 C10 109.1(3)
C41 C16 C15 114.2(4)
C10 C16 C15 112.7(3)
C41 C16 H49 106.8
C10 C16 H49 106.8
C15 C16 H49 106.8
C18 C17 C2 111.3(4)
C18 C17 H20 109.4
C2 C17 H20 109.4
C18 C17 H21 109.4
C2 C17 H21 109.4
H20 C17 H21 108.0
C17 C18 C19 111.4(3)
C17 C18 H19 109.3
C19 C18 H19 109.3
C17 C18 H18 109.3
C19 C18 H18 109.3
H19 C18 H18 108.0
C4 C19 C18 108.1(4)
C4 C19 C20 113.9(4)
C18 C19 C20 113.8(3)
C4 C19 H17 106.8
C18 C19 H17 106.8
C20 C19 H17 106.8
C22 C20 C19 114.0(4)
C22 C20 C21 110.6(4)
C19 C20 C21 111.9(4)
C22 C20 H16 106.6
C19 C20 H16 106.6
C21 C20 H16 106.6
C20 C21 H10 109.5
C20 C21 H12 109.5
H10 C21 H12 109.5
C20 C21 H11 109.5
H10 C21 H11 109.5
H12 C21 H11 109.5
C20 C22 H15 109.5
C20 C22 H14 109.5
H15 C22 H14 109.5
C20 C22 H13 109.5
H15 C22 H13 109.5
H14 C22 H13 109.5
C26 C23 C24 110.0(3)
C26 C23 C6 122.0(3)
C24 C23 C6 108.3(3)
C26 C23 H29 105.0
C24 C23 H29 105.0
C6 C23 H29 105.0
C25 C24 C23 112.6(3)
C25 C24 H23 109.1
C23 C24 H23 109.1
C25 C24 H22 109.1
C23 C24 H22 109.1
H23 C24 H22 107.8
O5 C25 C8 122.7(4)
O5 C25 C24 113.9(4)
C8 C25 C24 123.4(4)
C27 C26 C31 118.2(4)
C27 C26 C23 117.4(4)
C31 C26 C23 124.0(4)
C26 C27 C28 121.8(4)
C26 C27 H28 119.1
C28 C27 H28 119.1
C29 C28 C27 118.9(4)
C29 C28 H27 120.5
C27 C28 H27 120.5
C30 C29 C28 120.0(4)
C30 C29 H26 120.0
C28 C29 H26 120.0
C29 C30 C31 121.0(4)
C29 C30 H25 119.5
C31 C30 H25 119.5
C30 C31 C26 120.1(4)
C30 C31 H24 119.9
C26 C31 H24 119.9
O6 C32 C33 121.5(4)
O6 C32 C6 118.9(4)
C33 C32 C6 119.6(4)
C32 C33 H30 109.5
C32 C33 H31 109.5
H30 C33 H31 109.5
C32 C33 H32 109.5
H30 C33 H32 109.5
H31 C33 H32 109.5
C39 C34 C35 118.6(4)
C39 C34 C7 118.9(3)
C35 C34 C7 122.5(3)
C36 C35 C34 120.4(4)
C36 C35 H37 119.8
C34 C35 H37 119.8
C35 C36 C37 120.6(4)
C35 C36 H36 119.7
C37 C36 H36 119.7
C36 C37 C38 119.5(4)
C36 C37 H35 120.3
C38 C37 H35 120.3
C39 C38 C37 120.1(4)
C39 C38 H34 120.0
C37 C38 H34 120.0
C38 C39 C34 120.9(4)
C38 C39 H33 119.6
C34 C39 H33 119.6
C12 C40 C41 111.2(3)
C12 C40 H40 109.4
C41 C40 H40 109.4
C12 C40 H39 109.4
C41 C40 H39 109.4
H40 C40 H39 108.0
C16 C41 C40 112.4(4)
C16 C41 H41 109.1
C40 C41 H41 109.1
C16 C41 H42 109.1
C40 C41 H42 109.1
H41 C41 H42 107.9
C15 C42 H52 109.5
C15 C42 H53 109.5
H52 C42 H53 109.5
C15 C42 H51 109.5
H52 C42 H51 109.5
H53 C42 H51 109.5

loop_
_geom_bond_atom_site_label_1
_geom_bond_atom_site_label_2
_geom_bond_distance
O1 C5 1.339(5)
O1 C4 1.479(5)
O2 C9 1.325(5)
O2 C10 1.471(5)
O3 C9 1.239(5)
O4 C5 1.194(5)
O5 C25 1.354(5)
O6 C32 1.221(4)
C1 C2 1.516(6)
C1 H7 0.9600
C1 H1 0.9600
C1 H8 0.9600
C2 C3 1.523(5)
C2 C17 1.528(6)
C2 H9 0.9800
C3 C4 1.517(6)
C3 H6 0.9700
C3 H5 0.9700
C4 C19 1.517(6)
C4 H4 0.9800
C5 C6 1.550(5)
C6 C32 1.532(5)
C6 C23 1.566(5)
C6 C7 1.582(6)
C7 C8 1.527(6)
C7 C34 1.531(5)
C7 H38 0.9800
C8 C25 1.358(5)
C8 C9 1.458(6)
C10 C11 1.518(5)
C10 C16 1.526(5)
C10 H48 0.9800
C11 C12 1.517(6)
C11 H47 0.9700
C11 H46 0.9700
C12 C13 1.505(5)
C12 C40 1.509(5)
C12 H45 0.9800
C13 H2 0.9600
C13 H44 0.9600
C13 H43 0.9600
C14 C15 1.517(6)
C14 H3 0.9600
C14 H54 0.9600
C14 H55 0.9600
C15 C42 1.526(6)
C15 C16 1.535(6)
C15 H50 0.9800
C16 C41 1.522(6)
C16 H49 0.9800
C17 C18 1.530(6)
C17 H20 0.9700
C17 H21 0.9700
C18 C19 1.531(5)
C18 H19 0.9700
C18 H18 0.9700
C19 C20 1.539(6)
C19 H17 0.9800
C20 C22 1.538(6)
C20 C21 1.541(7)
C20 H16 0.9800
C21 H10 0.9600
C21 H12 0.9600
C21 H11 0.9600
C22 H15 0.9600
C22 H14 0.9600
C22 H13 0.9600
C23 C26 1.518(6)
C23 C24 1.524(5)
C23 H29 0.9800
C24 C25 1.490(6)
C24 H23 0.9700
C24 H22 0.9700
C26 C27 1.385(5)
C26 C31 1.391(6)
C27 C28 1.386(6)
C27 H28 0.9300
C28 C29 1.382(6)
C28 H27 0.9300
C29 C30 1.370(6)
C29 H26 0.9300
C30 C31 1.381(6)
C30 H25 0.9300
C31 H24 0.9300
C32 C33 1.496(5)
C33 H30 0.9600
C33 H31 0.9600
C33 H32 0.9600
C34 C39 1.381(5)
C34 C35 1.395(5)
C35 C36 1.369(5)
C35 H37 0.9300
C36 C37 1.378(6)
C36 H36 0.9300
C37 C38 1.383(6)
C37 H35 0.9300
C38 C39 1.374(5)
C38 H34 0.9300
C39 H33 0.9300
C40 C41 1.531(6)
C40 H40 0.9700
C40 H39 0.9700
C41 H41 0.9700
C41 H42 0.9700
C42 H52 0.9600
C42 H53 0.9600
C42 H51 0.9600

loop_
_geom_torsion_atom_site_label_1
_geom_torsion_atom_site_label_2
_geom_torsion_atom_site_label_3
_geom_torsion_atom_site_label_4
_geom_torsion
C1 C2 C3 C4 -178.9(4)
C17 C2 C3 C4 -56.0(5)
C5 O1 C4 C3 103.8(4)
C5 O1 C4 C19 -134.8(4)
C2 C3 C4 O1 176.8(3)
C2 C3 C4 C19 58.6(5)
C4 O1 C5 O4 0.3(6)
C4 O1 C5 C6 -179.7(3)
O4 C5 C6 C32 -77.3(5)
O1 C5 C6 C32 102.7(4)
O4 C5 C6 C23 47.8(6)
O1 C5 C6 C23 -132.1(4)
O4 C5 C6 C7 167.2(4)
O1 C5 C6 C7 -12.8(5)
C32 C6 C7 C8 174.6(3)
C5 C6 C7 C8 -71.7(4)
C23 C6 C7 C8 51.2(4)
C32 C6 C7 C34 45.6(4)
C5 C6 C7 C34 159.4(3)
C23 C6 C7 C34 -77.7(4)
C34 C7 C8 C25 113.0(4)
C6 C7 C8 C25 -16.6(5)
C34 C7 C8 C9 -72.0(5)
C6 C7 C8 C9 158.3(3)
C10 O2 C9 O3 -0.8(5)
C10 O2 C9 C8 178.5(3)
C25 C8 C9 O3 -0.2(6)
C7 C8 C9 O3 -175.4(3)
C25 C8 C9 O2 -179.5(3)
C7 C8 C9 O2 5.3(5)
C9 O2 C10 C11 78.9(4)
C9 O2 C10 C16 -158.6(3)
O2 C10 C11 C12 173.4(3)
C16 C10 C11 C12 56.1(5)
C10 C11 C12 C13 176.2(3)
C10 C11 C12 C40 -58.3(4)
O2 C10 C16 C41 -171.0(3)
C11 C10 C16 C41 -51.5(5)
O2 C10 C16 C15 61.0(4)
C11 C10 C16 C15 -179.4(4)
C14 C15 C16 C41 -62.6(5)
C42 C15 C16 C41 62.5(5)
C14 C15 C16 C10 62.6(5)
C42 C15 C16 C10 -172.3(4)
C1 C2 C17 C18 179.2(4)
C3 C2 C17 C18 56.0(5)
C2 C17 C18 C19 -57.7(5)
O1 C4 C19 C18 -175.9(3)
C3 C4 C19 C18 -57.6(5)
O1 C4 C19 C20 56.5(5)
C3 C4 C19 C20 174.8(4)
C17 C18 C19 C4 56.7(5)
C17 C18 C19 C20 -175.7(4)
C4 C19 C20 C22 57.5(5)
C18 C19 C20 C22 -67.1(5)
C4 C19 C20 C21 -176.1(4)
C18 C19 C20 C21 59.3(5)
C32 C6 C23 C26 43.0(5)
C5 C6 C23 C26 -77.0(5)
C7 C6 C23 C26 162.2(3)
C32 C6 C23 C24 172.2(3)
C5 C6 C23 C24 52.1(4)
C7 C6 C23 C24 -68.7(4)
C26 C23 C24 C25 -176.0(3)
C6 C23 C24 C25 48.4(4)
C9 C8 C25 O5 0.3(6)
C7 C8 C25 O5 175.2(3)
C9 C8 C25 C24 -178.9(4)
C7 C8 C25 C24 -4.0(6)
C23 C24 C25 O5 168.2(3)
C23 C24 C25 C8 -12.5(6)
C24 C23 C26 C27 115.2(4)
C6 C23 C26 C27 -116.4(4)
C24 C23 C26 C31 -57.1(5)
C6 C23 C26 C31 71.3(5)
C31 C26 C27 C28 -2.4(6)
C23 C26 C27 C28 -175.2(4)
C26 C27 C28 C29 1.4(6)
C27 C28 C29 C30 0.0(6)
C28 C29 C30 C31 -0.3(6)
C29 C30 C31 C26 -0.7(6)
C27 C26 C31 C30 2.0(6)
C23 C26 C31 C30 174.3(4)
C5 C6 C32 O6 -25.9(5)
C23 C6 C32 O6 -150.3(4)
C7 C6 C32 O6 90.9(4)
C5 C6 C32 C33 155.2(4)
C23 C6 C32 C33 30.8(5)
C7 C6 C32 C33 -88.0(4)
C8 C7 C34 C39 141.7(4)
C6 C7 C34 C39 -91.4(5)
C8 C7 C34 C35 -36.4(6)
C6 C7 C34 C35 90.5(5)
C39 C34 C35 C36 1.9(6)
C7 C34 C35 C36 -180.0(4)
C34 C35 C36 C37 -0.5(7)
C35 C36 C37 C38 -0.3(7)
C36 C37 C38 C39 -0.3(7)
C37 C38 C39 C34 1.8(7)
C35 C34 C39 C38 -2.6(7)
C7 C34 C39 C38 179.3(4)
C13 C12 C40 C41 -175.9(4)
C11 C12 C40 C41 59.7(5)
C10 C16 C41 C40 52.1(5)
C15 C16 C41 C40 179.1(3)
C12 C40 C41 C16 -58.5(5)
